data_8105515
loop_
_publ_author_name
'Tan, Ming Yueh'
'Kwong, Huey Chong'
'Crouse, Karen A.'
'Ravoof, Thahira B.S.A.'
'Tiekink, Edward R.T.'

_publ_section_title
;
 Crystal structure of
 bis{N-methyl-N&#x2032;-[3-(4-methoxyphenyl)-1-methylpropane-1-ylidene]carbamohydrazonothioato}zinc(II),
 C26H36N6O2S2Zn
;
_journal_issue 6
_journal_name_full 'Zeitschrift f\"ur Kristallographie - New Crystal Structures'
_journal_page_first 1539
_journal_page_last 1541
_journal_paper_doi 10.1515/ncrs-2020-0381
_journal_volume 235
_journal_year 2020
_chemical_formula_moiety 'C26 H36 N6 O2 S2 Zn'
_chemical_formula_sum 'C26 H36 N6 O2 S2 Zn'
_chemical_formula_weight 594.10
_space_group_crystal_system triclinic
_space_group_IT_number 2
_space_group_name_Hall '-P 1'
_space_group_name_H-M_alt 'P -1'
_atom_sites_solution_hydrogens mixed
_atom_sites_solution_primary direct
_atom_sites_solution_secondary difmap
_audit_creation_method SHELXL-2018/3
_cell_angle_alpha 102.157(5)
_cell_angle_beta 101.395(4)
_cell_angle_gamma 100.771(4)
_cell_formula_units_Z 2
_cell_length_a 9.1777(5)
_cell_length_b 12.3828(7)
_cell_length_c 13.3137(7)
_cell_measurement_reflns_used 3941
_cell_measurement_temperature 100(2)
_cell_measurement_theta_max 29
_cell_measurement_theta_min 2
_cell_volume 1408.14(14)
_computing_cell_refinement 'CrysAlis PRO [1]'
_computing_data_collection 'CrysAlis PRO [1]'
_computing_data_reduction 'CrysAlis PRO [1]'
_computing_molecular_graphics 'ORTEP-3 for Windows [4]'
_computing_publication_material 'SHELXL-2018/3 [3]'
_computing_structure_refinement 'SHELXL-2018/3 [3]'
_computing_structure_solution 'SHELXL-97 [2]'
_diffrn_ambient_temperature 100
_diffrn_measured_fraction_theta_full 0.999
_diffrn_measured_fraction_theta_max 0.861
_diffrn_measurement_device Area
_diffrn_measurement_device_type 'Oxford Diffraction SuperNova'
_diffrn_measurement_method \w
_diffrn_radiation_monochromator graphite
_diffrn_radiation_type MoK\a
_diffrn_radiation_wavelength 0.71073
_diffrn_reflns_av_R_equivalents 0.0412
_diffrn_reflns_av_unetI/netI 0.0687
_diffrn_reflns_Laue_measured_fraction_full 0.999
_diffrn_reflns_Laue_measured_fraction_max 0.861
_diffrn_reflns_limit_h_max 12
_diffrn_reflns_limit_h_min -12
_diffrn_reflns_limit_k_max 16
_diffrn_reflns_limit_k_min -15
_diffrn_reflns_limit_l_max 16
_diffrn_reflns_limit_l_min -17
_diffrn_reflns_number 12413
_diffrn_reflns_point_group_measured_fraction_full 0.999
_diffrn_reflns_point_group_measured_fraction_max 0.861
_diffrn_reflns_theta_full 25.242
_diffrn_reflns_theta_max 28.813
_diffrn_reflns_theta_min 2.331
_exptl_absorpt_coefficient_mu 1.055
_exptl_absorpt_correction_T_max 0.96
_exptl_absorpt_correction_T_min 0.78
_exptl_absorpt_correction_type multi-scan
_exptl_absorpt_process_details 'CrysAlis [1]'
_exptl_crystal_colour colourless
_exptl_crystal_density_diffrn 1.401
_exptl_crystal_description slab
_exptl_crystal_F_000 624
_exptl_crystal_size_max 0.160
_exptl_crystal_size_mid 0.120
_exptl_crystal_size_min 0.040
_refine_diff_density_max 0.695
_refine_diff_density_min -0.713
_refine_diff_density_rms 0.088
_refine_ls_extinction_coef .
_refine_ls_extinction_method none
_refine_ls_goodness_of_fit_ref 1.031
_refine_ls_hydrogen_treatment mixed
_refine_ls_matrix_type full
_refine_ls_number_parameters 346
_refine_ls_number_reflns 6335
_refine_ls_number_restraints 2
_refine_ls_restrained_S_all 1.031
_refine_ls_R_factor_all 0.0761
_refine_ls_R_factor_gt 0.0489
_refine_ls_shift/su_max 0.001
_refine_ls_shift/su_mean 0.000
_refine_ls_structure_factor_coef Fsqd
_refine_ls_weighting_details 'w=1/[\s^2^(Fo^2^)+(0.0426P)^2^+0.6781P] where P=(Fo^2^+2Fc^2^)/3'
_refine_ls_weighting_scheme calc
_refine_ls_wR_factor_gt 0.0989
_refine_ls_wR_factor_ref 0.1147
_reflns_Friedel_coverage 0.000
_reflns_Friedel_fraction_full .
_reflns_Friedel_fraction_max .
_reflns_number_gt 4742
_reflns_number_total 6335
_reflns_threshold_expression 'I > 2\s(I)'
_cod_data_source_file suppl_ncrs-2020-0381_suppl.cif
_cod_data_source_block shelx
_cod_database_code 8105515
_shelx_shelxl_version_number 2018/3
_shelx_space_group_comment
;
The symmetry employed for this shelxl refinement is uniquely defined
by the following loop, which should always be used as a source of
symmetry information in preference to the above space-group names.
They are only intended as comments.
;
_shelx_estimated_absorpt_t_min 0.849
_shelx_estimated_absorpt_t_max 0.959

loop_
_space_group_symop_operation_xyz
'x, y, z'
'-x, -y, -z'

loop_
_atom_site_label
_atom_site_type_symbol
_atom_site_fract_x
_atom_site_fract_y
_atom_site_fract_z
_atom_site_U_iso_or_equiv
_atom_site_adp_type
_atom_site_occupancy
_atom_site_site_symmetry_order
_atom_site_calc_flag
_atom_site_refinement_flags_posn
_atom_site_refinement_flags_adp
_atom_site_refinement_flags_occupancy
_atom_site_disorder_assembly
_atom_site_disorder_group
Zn Zn 0.91082(4) 0.22680(3) 0.25162(3) 0.02339(11) Uani 1 1 d . . . . .
S1 S 1.05901(9) 0.21312(8) 0.40419(6) 0.0312(2) Uani 1 1 d . . . . .
S2 S 0.95685(9) 0.17416(7) 0.08882(6) 0.02683(19) Uani 1 1 d . . . . .
O1 O 0.2828(2) 0.17380(17) -0.33342(15) 0.0252(5) Uani 1 1 d . . . . .
O2 O 0.7703(2) 0.47250(17) 0.85343(15) 0.0241(5) Uani 1 1 d . . . . .
N1 N 0.9344(3) 0.1265(2) 0.54031(19) 0.0246(6) Uani 1 1 d D . . . .
H1N H 1.0282(17) 0.134(3) 0.576(2) 0.030 Uiso 1 1 d D U . . .
N2 N 0.7560(3) 0.12345(19) 0.39549(18) 0.0200(5) Uani 1 1 d . . . . .
N3 N 0.7260(3) 0.14303(19) 0.29480(18) 0.0198(5) Uani 1 1 d . . . . .
N4 N 0.8974(3) 0.2964(2) -0.05031(19) 0.0239(6) Uani 1 1 d D . . . .
H4N H 0.871(3) 0.3557(17) -0.068(2) 0.029 Uiso 1 1 d D U . . .
N5 N 0.8602(3) 0.37436(19) 0.10833(17) 0.0189(5) Uani 1 1 d . . . . .
N6 N 0.8690(3) 0.3710(2) 0.21359(17) 0.0184(5) Uani 1 1 d . . . . .
C1 C 0.9009(3) 0.1484(2) 0.4448(2) 0.0226(6) Uani 1 1 d . . . . .
C2 C 0.8186(4) 0.0648(3) 0.5811(2) 0.0284(7) Uani 1 1 d . . . . .
H2A H 0.749031 0.112787 0.599245 0.043 Uiso 1 1 calc R U . . .
H2B H 0.867998 0.044831 0.644554 0.043 Uiso 1 1 calc R U . . .
H2C H 0.760462 -0.004687 0.526930 0.043 Uiso 1 1 calc R U . . .
C3 C 0.5837(3) 0.1119(2) 0.2430(2) 0.0222(6) Uani 1 1 d . . . . .
C4 C 0.4595(4) 0.0630(3) 0.2906(3) 0.0347(8) Uani 1 1 d . . . . .
H4A H 0.472653 -0.010555 0.302092 0.052 Uiso 1 1 calc R U . . .
H4B H 0.359474 0.052462 0.242217 0.052 Uiso 1 1 calc R U . . .
H4C H 0.465267 0.115213 0.358513 0.052 Uiso 1 1 calc R U . . .
C5 C 0.5419(3) 0.1171(2) 0.1300(2) 0.0223(6) Uani 1 1 d . . . . .
H5A H 0.484133 0.040520 0.085944 0.027 Uiso 1 1 calc R U . . .
H5B H 0.637342 0.136505 0.106805 0.027 Uiso 1 1 calc R U . . .
C6 C 0.4458(3) 0.2031(3) 0.1083(2) 0.0253(7) Uani 1 1 d . . . . .
H6A H 0.351607 0.186403 0.133502 0.030 Uiso 1 1 calc R U . . .
H6B H 0.505016 0.280821 0.148396 0.030 Uiso 1 1 calc R U . . .
C7 C 0.4030(3) 0.1981(2) -0.0083(2) 0.0225(6) Uani 1 1 d . . . . .
C8 C 0.2708(3) 0.1227(3) -0.0763(2) 0.0257(7) Uani 1 1 d . . . . .
H8 H 0.204348 0.075593 -0.048087 0.031 Uiso 1 1 calc R U . . .
C9 C 0.2344(3) 0.1153(2) -0.1840(2) 0.0245(7) Uani 1 1 d . . . . .
H9 H 0.143864 0.063324 -0.228777 0.029 Uiso 1 1 calc R U . . .
C10 C 0.3300(3) 0.1836(2) -0.2266(2) 0.0207(6) Uani 1 1 d . . . . .
C11 C 0.4633(3) 0.2585(2) -0.1605(2) 0.0235(6) Uani 1 1 d . . . . .
H11 H 0.530362 0.304856 -0.188890 0.028 Uiso 1 1 calc R U . . .
C12 C 0.4976(3) 0.2648(3) -0.0531(2) 0.0250(7) Uani 1 1 d . . . . .
H12 H 0.588541 0.316373 -0.008467 0.030 Uiso 1 1 calc R U . . .
C13 C 0.3930(4) 0.2258(3) -0.3822(2) 0.0291(7) Uani 1 1 d . . . . .
H13A H 0.419644 0.308402 -0.352819 0.044 Uiso 1 1 calc R U . . .
H13B H 0.349675 0.207772 -0.458899 0.044 Uiso 1 1 calc R U . . .
H13C H 0.485239 0.196625 -0.368383 0.044 Uiso 1 1 calc R U . . .
C14 C 0.8999(3) 0.2903(2) 0.0509(2) 0.0201(6) Uani 1 1 d . . . . .
C15 C 0.9007(4) 0.2041(3) -0.1360(2) 0.0348(8) Uani 1 1 d . . . . .
H15A H 0.938601 0.145388 -0.106882 0.052 Uiso 1 1 calc R U . . .
H15B H 0.968623 0.232906 -0.177710 0.052 Uiso 1 1 calc R U . . .
H15C H 0.797169 0.171425 -0.181665 0.052 Uiso 1 1 calc R U . . .
C16 C 0.8408(3) 0.4583(2) 0.2724(2) 0.0201(6) Uani 1 1 d . . . . .
C17 C 0.8037(4) 0.5563(3) 0.2320(2) 0.0280(7) Uani 1 1 d . . . . .
H17A H 0.875540 0.578981 0.190441 0.042 Uiso 1 1 calc R U . . .
H17B H 0.812110 0.620418 0.292006 0.042 Uiso 1 1 calc R U . . .
H17C H 0.699046 0.533705 0.187045 0.042 Uiso 1 1 calc R U . . .
C18 C 0.8486(3) 0.4620(3) 0.3864(2) 0.0213(6) Uani 1 1 d . . . . .
H18A H 0.917021 0.535177 0.430815 0.026 Uiso 1 1 calc R U . . .
H18B H 0.894879 0.400237 0.404305 0.026 Uiso 1 1 calc R U . . .
C19 C 0.6920(3) 0.4494(3) 0.4144(2) 0.0236(6) Uani 1 1 d . . . . .
H19A H 0.643699 0.509777 0.395146 0.028 Uiso 1 1 calc R U . . .
H19B H 0.624222 0.374943 0.372579 0.028 Uiso 1 1 calc R U . . .
C20 C 0.7088(3) 0.4578(2) 0.5309(2) 0.0212(6) Uani 1 1 d . . . . .
C21 C 0.7537(3) 0.3734(3) 0.5749(2) 0.0258(7) Uani 1 1 d . . . . .
H21 H 0.770734 0.308709 0.530142 0.031 Uiso 1 1 calc R U . . .
C22 C 0.7742(3) 0.3810(3) 0.6817(2) 0.0255(7) Uani 1 1 d . . . . .
H22 H 0.805331 0.321999 0.709504 0.031 Uiso 1 1 calc R U . . .
C23 C 0.7495(3) 0.4744(2) 0.7491(2) 0.0193(6) Uani 1 1 d . . . . .
C24 C 0.7044(3) 0.5595(3) 0.7070(2) 0.0227(6) Uani 1 1 d . . . . .
H24 H 0.686532 0.623728 0.751709 0.027 Uiso 1 1 calc R U . . .
C25 C 0.6853(3) 0.5506(2) 0.5986(2) 0.0223(6) Uani 1 1 d . . . . .
H25 H 0.655293 0.609832 0.570664 0.027 Uiso 1 1 calc R U . . .
C26 C 0.7232(4) 0.5576(3) 0.9225(2) 0.0270(7) Uani 1 1 d . . . . .
H26A H 0.783559 0.633148 0.926034 0.040 Uiso 1 1 calc R U . . .
H26B H 0.739633 0.544784 0.993571 0.040 Uiso 1 1 calc R U . . .
H26C H 0.614448 0.553090 0.894898 0.040 Uiso 1 1 calc R U . . .

loop_
_atom_site_aniso_label
_atom_site_aniso_U_11
_atom_site_aniso_U_22
_atom_site_aniso_U_33
_atom_site_aniso_U_23
_atom_site_aniso_U_13
_atom_site_aniso_U_12
Zn 0.0234(2) 0.0308(2) 0.0232(2) 0.01248(15) 0.01211(15) 0.01070(16)
S1 0.0214(4) 0.0475(5) 0.0334(5) 0.0241(4) 0.0095(3) 0.0109(4)
S2 0.0334(4) 0.0307(4) 0.0269(4) 0.0128(3) 0.0179(3) 0.0159(4)
O1 0.0238(11) 0.0309(12) 0.0193(11) 0.0067(9) 0.0027(8) 0.0051(10)
O2 0.0300(12) 0.0292(11) 0.0172(11) 0.0075(9) 0.0103(9) 0.0107(10)
N1 0.0271(14) 0.0316(15) 0.0184(14) 0.0107(11) 0.0059(11) 0.0097(12)
N2 0.0256(13) 0.0224(13) 0.0148(12) 0.0080(10) 0.0069(10) 0.0072(11)
N3 0.0246(13) 0.0225(13) 0.0159(12) 0.0064(10) 0.0088(10) 0.0085(11)
N4 0.0318(14) 0.0289(14) 0.0167(13) 0.0080(11) 0.0105(11) 0.0138(12)
N5 0.0201(12) 0.0233(13) 0.0154(12) 0.0065(10) 0.0072(10) 0.0055(10)
N6 0.0158(12) 0.0260(13) 0.0160(12) 0.0092(10) 0.0059(9) 0.0047(10)
C1 0.0303(17) 0.0231(16) 0.0195(16) 0.0071(12) 0.0103(12) 0.0125(14)
C2 0.0390(19) 0.0287(17) 0.0200(16) 0.0099(13) 0.0104(14) 0.0066(15)
C3 0.0262(16) 0.0214(15) 0.0221(16) 0.0067(12) 0.0097(12) 0.0080(13)
C4 0.0252(17) 0.047(2) 0.0321(19) 0.0138(16) 0.0092(14) 0.0024(16)
C5 0.0214(15) 0.0268(16) 0.0196(15) 0.0040(12) 0.0061(12) 0.0091(13)
C6 0.0249(16) 0.0307(17) 0.0216(16) 0.0049(13) 0.0075(12) 0.0101(14)
C7 0.0244(15) 0.0251(16) 0.0208(16) 0.0045(12) 0.0070(12) 0.0125(13)
C8 0.0277(16) 0.0260(16) 0.0250(17) 0.0065(13) 0.0092(13) 0.0076(14)
C9 0.0193(15) 0.0233(16) 0.0271(17) 0.0027(13) 0.0032(12) 0.0029(13)
C10 0.0218(15) 0.0218(15) 0.0185(15) 0.0029(12) 0.0041(12) 0.0083(13)
C11 0.0224(15) 0.0240(16) 0.0238(16) 0.0072(12) 0.0067(12) 0.0027(13)
C12 0.0200(15) 0.0279(16) 0.0245(17) 0.0023(13) 0.0039(12) 0.0062(13)
C13 0.0278(17) 0.0374(19) 0.0251(17) 0.0114(14) 0.0083(13) 0.0091(15)
C14 0.0190(14) 0.0252(16) 0.0189(15) 0.0080(12) 0.0073(12) 0.0068(13)
C15 0.051(2) 0.039(2) 0.0245(18) 0.0097(14) 0.0191(16) 0.0229(17)
C16 0.0146(14) 0.0267(16) 0.0195(15) 0.0071(12) 0.0059(11) 0.0031(12)
C17 0.0357(18) 0.0274(17) 0.0213(16) 0.0038(13) 0.0099(14) 0.0084(15)
C18 0.0185(14) 0.0296(16) 0.0167(15) 0.0046(12) 0.0065(11) 0.0071(13)
C19 0.0198(15) 0.0318(17) 0.0202(16) 0.0053(13) 0.0081(12) 0.0065(13)
C20 0.0166(14) 0.0284(16) 0.0190(15) 0.0062(12) 0.0074(11) 0.0029(13)
C21 0.0319(17) 0.0252(16) 0.0251(17) 0.0049(13) 0.0151(13) 0.0117(14)
C22 0.0325(17) 0.0267(16) 0.0247(17) 0.0117(13) 0.0128(13) 0.0128(14)
C23 0.0176(14) 0.0247(15) 0.0170(15) 0.0062(12) 0.0072(11) 0.0041(12)
C24 0.0206(15) 0.0266(16) 0.0223(16) 0.0038(12) 0.0100(12) 0.0068(13)
C25 0.0209(15) 0.0256(16) 0.0234(16) 0.0102(12) 0.0076(12) 0.0060(13)
C26 0.0329(17) 0.0301(17) 0.0202(16) 0.0048(13) 0.0121(13) 0.0092(14)

loop_
_atom_type_symbol
_atom_type_description
_atom_type_scat_dispersion_real
_atom_type_scat_dispersion_imag
_atom_type_scat_source
C C 0.0033 0.0016 'International Tables Vol C Tables 4.2.6.8 and 6.1.1.4'
H H 0.0000 0.0000 'International Tables Vol C Tables 4.2.6.8 and 6.1.1.4'
N N 0.0061 0.0033 'International Tables Vol C Tables 4.2.6.8 and 6.1.1.4'
O O 0.0106 0.0060 'International Tables Vol C Tables 4.2.6.8 and 6.1.1.4'
S S 0.1246 0.1234 'International Tables Vol C Tables 4.2.6.8 and 6.1.1.4'
Zn Zn 0.2839 1.4301 'International Tables Vol C Tables 4.2.6.8 and 6.1.1.4'

loop_
_geom_angle_atom_site_label_1
_geom_angle_atom_site_label_2
_geom_angle_atom_site_label_3
_geom_angle
_geom_angle_site_symmetry_1
_geom_angle_site_symmetry_3
N6 Zn N3 110.21(9) . .
N6 Zn S1 127.45(7) . .
N3 Zn S1 87.10(7) . .
N6 Zn S2 87.45(6) . .
N3 Zn S2 123.34(7) . .
S1 Zn S2 124.54(3) . .
C1 S1 Zn 93.13(10) . .
C14 S2 Zn 92.37(9) . .
C10 O1 C13 116.8(2) . .
C23 O2 C26 117.6(2) . .
C1 N1 C2 121.9(3) . .
C1 N1 H1N 123(2) . .
C2 N1 H1N 114(2) . .
C1 N2 N3 115.1(2) . .
C3 N3 N2 115.3(2) . .
C3 N3 Zn 128.33(19) . .
N2 N3 Zn 116.20(17) . .
C14 N4 C15 125.5(3) . .
C14 N4 H4N 116(2) . .
C15 N4 H4N 117(2) . .
C14 N5 N6 114.9(2) . .
C16 N6 N5 114.9(2) . .
C16 N6 Zn 128.72(19) . .
N5 N6 Zn 116.26(17) . .
N2 C1 N1 116.7(3) . .
N2 C1 S1 128.0(2) . .
N1 C1 S1 115.2(2) . .
N1 C2 H2A 109.5 . .
N1 C2 H2B 109.5 . .
H2A C2 H2B 109.5 . .
N1 C2 H2C 109.5 . .
H2A C2 H2C 109.5 . .
H2B C2 H2C 109.5 . .
N3 C3 C5 119.3(2) . .
N3 C3 C4 121.9(3) . .
C5 C3 C4 118.6(3) . .
C3 C4 H4A 109.5 . .
C3 C4 H4B 109.5 . .
H4A C4 H4B 109.5 . .
C3 C4 H4C 109.5 . .
H4A C4 H4C 109.5 . .
H4B C4 H4C 109.5 . .
C3 C5 C6 115.3(2) . .
C3 C5 H5A 108.4 . .
C6 C5 H5A 108.4 . .
C3 C5 H5B 108.4 . .
C6 C5 H5B 108.4 . .
H5A C5 H5B 107.5 . .
C7 C6 C5 111.4(2) . .
C7 C6 H6A 109.3 . .
C5 C6 H6A 109.3 . .
C7 C6 H6B 109.3 . .
C5 C6 H6B 109.3 . .
H6A C6 H6B 108.0 . .
C12 C7 C8 117.4(3) . .
C12 C7 C6 121.1(3) . .
C8 C7 C6 121.4(3) . .
C9 C8 C7 121.4(3) . .
C9 C8 H8 119.3 . .
C7 C8 H8 119.3 . .
C10 C9 C8 120.1(3) . .
C10 C9 H9 119.9 . .
C8 C9 H9 119.9 . .
O1 C10 C9 116.4(2) . .
O1 C10 C11 124.1(2) . .
C9 C10 C11 119.5(3) . .
C12 C11 C10 119.5(3) . .
C12 C11 H11 120.2 . .
C10 C11 H11 120.2 . .
C11 C12 C7 122.1(3) . .
C11 C12 H12 119.0 . .
C7 C12 H12 119.0 . .
O1 C13 H13A 109.5 . .
O1 C13 H13B 109.5 . .
H13A C13 H13B 109.5 . .
O1 C13 H13C 109.5 . .
H13A C13 H13C 109.5 . .
H13B C13 H13C 109.5 . .
N5 C14 N4 114.7(3) . .
N5 C14 S2 128.2(2) . .
N4 C14 S2 117.1(2) . .
N4 C15 H15A 109.5 . .
N4 C15 H15B 109.5 . .
H15A C15 H15B 109.5 . .
N4 C15 H15C 109.5 . .
H15A C15 H15C 109.5 . .
H15B C15 H15C 109.5 . .
N6 C16 C17 123.0(2) . .
N6 C16 C18 118.4(3) . .
C17 C16 C18 118.6(2) . .
C16 C17 H17A 109.5 . .
C16 C17 H17B 109.5 . .
H17A C17 H17B 109.5 . .
C16 C17 H17C 109.5 . .
H17A C17 H17C 109.5 . .
H17B C17 H17C 109.5 . .
C16 C18 C19 114.1(2) . .
C16 C18 H18A 108.7 . .
C19 C18 H18A 108.7 . .
C16 C18 H18B 108.7 . .
C19 C18 H18B 108.7 . .
H18A C18 H18B 107.6 . .
C20 C19 C18 111.3(2) . .
C20 C19 H19A 109.4 . .
C18 C19 H19A 109.4 . .
C20 C19 H19B 109.4 . .
C18 C19 H19B 109.4 . .
H19A C19 H19B 108.0 . .
C25 C20 C21 117.4(3) . .
C25 C20 C19 121.9(3) . .
C21 C20 C19 120.7(3) . .
C22 C21 C20 121.7(3) . .
C22 C21 H21 119.2 . .
C20 C21 H21 119.2 . .
C21 C22 C23 120.5(3) . .
C21 C22 H22 119.8 . .
C23 C22 H22 119.8 . .
O2 C23 C24 125.4(2) . .
O2 C23 C22 115.8(2) . .
C24 C23 C22 118.9(3) . .
C23 C24 C25 119.8(3) . .
C23 C24 H24 120.1 . .
C25 C24 H24 120.1 . .
C20 C25 C24 121.8(3) . .
C20 C25 H25 119.1 . .
C24 C25 H25 119.1 . .
O2 C26 H26A 109.5 . .
O2 C26 H26B 109.5 . .
H26A C26 H26B 109.5 . .
O2 C26 H26C 109.5 . .
H26A C26 H26C 109.5 . .
H26B C26 H26C 109.5 . .

loop_
_geom_bond_atom_site_label_1
_geom_bond_atom_site_label_2
_geom_bond_distance
_geom_bond_site_symmetry_2
Zn N6 2.038(2) .
Zn N3 2.065(2) .
Zn S1 2.2680(9) .
Zn S2 2.2739(8) .
S1 C1 1.760(3) .
S2 C14 1.755(3) .
O1 C10 1.375(3) .
O1 C13 1.433(3) .
O2 C23 1.370(3) .
O2 C26 1.436(3) .
N1 C1 1.344(4) .
N1 C2 1.451(4) .
N1 H1N 0.874(10) .
N2 C1 1.308(4) .
N2 N3 1.395(3) .
N3 C3 1.294(4) .
N4 C14 1.361(3) .
N4 C15 1.445(4) .
N4 H4N 0.878(10) .
N5 C14 1.310(3) .
N5 N6 1.398(3) .
N6 C16 1.294(3) .
C2 H2A 0.9800 .
C2 H2B 0.9800 .
C2 H2C 0.9800 .
C3 C5 1.496(4) .
C3 C4 1.502(4) .
C4 H4A 0.9800 .
C4 H4B 0.9800 .
C4 H4C 0.9800 .
C5 C6 1.540(4) .
C5 H5A 0.9900 .
C5 H5B 0.9900 .
C6 C7 1.509(4) .
C6 H6A 0.9900 .
C6 H6B 0.9900 .
C7 C12 1.391(4) .
C7 C8 1.396(4) .
C8 C9 1.386(4) .
C8 H8 0.9500 .
C9 C10 1.389(4) .
C9 H9 0.9500 .
C10 C11 1.392(4) .
C11 C12 1.385(4) .
C11 H11 0.9500 .
C12 H12 0.9500 .
C13 H13A 0.9800 .
C13 H13B 0.9800 .
C13 H13C 0.9800 .
C15 H15A 0.9800 .
C15 H15B 0.9800 .
C15 H15C 0.9800 .
C16 C17 1.495(4) .
C16 C18 1.495(4) .
C17 H17A 0.9800 .
C17 H17B 0.9800 .
C17 H17C 0.9800 .
C18 C19 1.543(4) .
C18 H18A 0.9900 .
C18 H18B 0.9900 .
C19 C20 1.508(4) .
C19 H19A 0.9900 .
C19 H19B 0.9900 .
C20 C25 1.382(4) .
C20 C21 1.390(4) .
C21 C22 1.378(4) .
C21 H21 0.9500 .
C22 C23 1.391(4) .
C22 H22 0.9500 .
C23 C24 1.384(4) .
C24 C25 1.397(4) .
C24 H24 0.9500 .
C25 H25 0.9500 .
C26 H26A 0.9800 .
C26 H26B 0.9800 .
C26 H26C 0.9800 .

loop_
_geom_torsion_atom_site_label_1
_geom_torsion_atom_site_label_2
_geom_torsion_atom_site_label_3
_geom_torsion_atom_site_label_4
_geom_torsion
_geom_torsion_site_symmetry_1
_geom_torsion_site_symmetry_2
_geom_torsion_site_symmetry_3
_geom_torsion_site_symmetry_4
C1 N2 N3 C3 175.9(2) . . . .
C1 N2 N3 Zn -8.0(3) . . . .
C14 N5 N6 C16 175.1(2) . . . .
C14 N5 N6 Zn -8.5(3) . . . .
N3 N2 C1 N1 -177.5(2) . . . .
N3 N2 C1 S1 5.4(4) . . . .
C2 N1 C1 N2 7.8(4) . . . .
C2 N1 C1 S1 -174.7(2) . . . .
Zn S1 C1 N2 -0.4(3) . . . .
Zn S1 C1 N1 -177.5(2) . . . .
N2 N3 C3 C5 -173.2(2) . . . .
Zn N3 C3 C5 11.2(4) . . . .
N2 N3 C3 C4 2.6(4) . . . .
Zn N3 C3 C4 -173.0(2) . . . .
N3 C3 C5 C6 -114.7(3) . . . .
C4 C3 C5 C6 69.4(4) . . . .
C3 C5 C6 C7 -177.2(2) . . . .
C5 C6 C7 C12 -89.2(3) . . . .
C5 C6 C7 C8 87.8(3) . . . .
C12 C7 C8 C9 -0.5(4) . . . .
C6 C7 C8 C9 -177.6(3) . . . .
C7 C8 C9 C10 -0.1(4) . . . .
C13 O1 C10 C9 -167.8(3) . . . .
C13 O1 C10 C11 13.7(4) . . . .
C8 C9 C10 O1 -177.8(3) . . . .
C8 C9 C10 C11 0.8(4) . . . .
O1 C10 C11 C12 177.5(3) . . . .
C9 C10 C11 C12 -0.9(4) . . . .
C10 C11 C12 C7 0.3(4) . . . .
C8 C7 C12 C11 0.4(4) . . . .
C6 C7 C12 C11 177.5(3) . . . .
N6 N5 C14 N4 -177.4(2) . . . .
N6 N5 C14 S2 1.9(4) . . . .
C15 N4 C14 N5 -164.7(3) . . . .
C15 N4 C14 S2 16.0(4) . . . .
Zn S2 C14 N5 4.5(3) . . . .
Zn S2 C14 N4 -176.2(2) . . . .
N5 N6 C16 C17 -0.8(4) . . . .
Zn N6 C16 C17 -176.6(2) . . . .
N5 N6 C16 C18 -179.6(2) . . . .
Zn N6 C16 C18 4.6(4) . . . .
N6 C16 C18 C19 -110.9(3) . . . .
C17 C16 C18 C19 70.2(3) . . . .
C16 C18 C19 C20 -178.1(2) . . . .
C18 C19 C20 C25 109.8(3) . . . .
C18 C19 C20 C21 -68.1(3) . . . .
C25 C20 C21 C22 0.0(4) . . . .
C19 C20 C21 C22 178.0(3) . . . .
C20 C21 C22 C23 0.2(5) . . . .
C26 O2 C23 C24 8.4(4) . . . .
C26 O2 C23 C22 -170.5(2) . . . .
C21 C22 C23 O2 178.8(3) . . . .
C21 C22 C23 C24 -0.1(4) . . . .
O2 C23 C24 C25 -179.1(3) . . . .
C22 C23 C24 C25 -0.3(4) . . . .
C21 C20 C25 C24 -0.5(4) . . . .
C19 C20 C25 C24 -178.4(3) . . . .
C23 C24 C25 C20 0.6(4) . . . .
